data_4024345
loop_
_publ_author_name
'Manon Chaumontet'
'Pascal Retailleau'
'Olivier Baudoin'

_publ_contact_author_address
;
ICSN-CNRS
1 avenue de la Terrasse
91198 Gif sur Yvette
France

;
_publ_contact_author_email @icsn.cnrs-gif.fr
_publ_contact_author_fax 33169077247
_publ_contact_author_phone 3316982
_publ_section_title
;
Cycloadditions of 1,1-Disubstituted Benzocyclobutenes Obtained by
C(sp3)-H Activation
;
_journal_name_full 'Journal of Organic Chemistry'
_journal_page_first 1774
_journal_page_last 1776
_journal_paper_doi 10.1021/jo802471u
_journal_volume 74
_journal_year 2009
_chemical_formula_moiety 'C18 H21 N O4'
_chemical_formula_sum 'C18 H21 N O4'
_chemical_formula_weight 315.36
_chemical_name_systematic
; 
 methyl 2-methyl-1,3-dioxo-4-propyl-2,3,3a,4,9,9a-hexahydro-1H-benzo[f]
 isoindole-4-carboxylate 
;
_space_group_IT_number 14
_symmetry_cell_setting monoclinic
_symmetry_space_group_name_Hall '-P 2ybc'
_symmetry_space_group_name_H-M 'P 1 21/c 1'
_atom_sites_solution_hydrogens geom
_atom_sites_solution_primary direct
_atom_sites_solution_secondary difmap
_audit_creation_date 29-09-08
_audit_creation_method SHELXL-97
_cell_angle_alpha 90.00
_cell_angle_beta 113.59(1)
_cell_angle_gamma 90.00
_cell_formula_units_Z 4
_cell_length_a 13.432(3)
_cell_length_b 6.906(2)
_cell_length_c 19.147(3)
_cell_measurement_temperature 293(2)
_cell_volume 1627.7(7)
_computing_cell_refinement 'DENZO (Otwinowski & Minor, 1997); COLLECT (Nonius B.V., 1999)'
_computing_data_collection 'DENZO (Otwinowski & Minor, 1997); COLLECT (Nonius B.V., 1999)'
_computing_data_reduction 'SCALEPACK (Otwinowski & Minor, 1997)'
_computing_molecular_graphics 'PLATON (Spek, 2003)'
_computing_publication_material 'SHELXL97 (Sheldrick, 2008)'
_computing_structure_refinement 'SHELXL97 (Sheldrick, 2008); CRYSTALBUILDER (Welter, 2006)'
_computing_structure_solution 'SHELXS97 (Sheldrick, 2008)'
_diffrn_ambient_temperature 293(2)
_diffrn_detector_area_resol_mean 9
_diffrn_measured_fraction_theta_full 0.993
_diffrn_measured_fraction_theta_max 0.993
_diffrn_measurement_device_type 'Nonius kappa-CCD diffractometer'
_diffrn_measurement_method 'phi and omega scans'
_diffrn_radiation_monochromator graphite
_diffrn_radiation_type MoK\a
_diffrn_radiation_wavelength 0.71070
_diffrn_reflns_av_R_equivalents 0.0299
_diffrn_reflns_av_sigmaI/netI 0.0385
_diffrn_reflns_limit_h_max 17
_diffrn_reflns_limit_h_min -17
_diffrn_reflns_limit_k_max 9
_diffrn_reflns_limit_k_min -9
_diffrn_reflns_limit_l_max 25
_diffrn_reflns_limit_l_min -25
_diffrn_reflns_number 7066
_diffrn_reflns_theta_full 27.93
_diffrn_reflns_theta_max 27.93
_diffrn_reflns_theta_min 3.17
_diffrn_source 'fine-focus sealed tube'
_diffrn_source_type 'Nonius Kappa CCD'
_diffrn_standards_number 0
_exptl_absorpt_coefficient_mu 0.091
_exptl_absorpt_correction_type multi-scan
_exptl_absorpt_process_details 'Scalepack (Otwinowski & Minor, 1997)'
_exptl_crystal_colour colourless
_exptl_crystal_density_diffrn 1.287
_exptl_crystal_density_method 'not measured'
_exptl_crystal_description prism
_exptl_crystal_F_000 672
_exptl_crystal_size_max 0.10
_exptl_crystal_size_mid 0.10
_exptl_crystal_size_min 0.10
_refine_diff_density_max 0.185
_refine_diff_density_min -0.178
_refine_diff_density_rms 0.038
_refine_ls_extinction_method none
_refine_ls_goodness_of_fit_ref 1.022
_refine_ls_hydrogen_treatment constr
_refine_ls_matrix_type full
_refine_ls_number_parameters 211
_refine_ls_number_reflns 3873
_refine_ls_number_restraints 0
_refine_ls_restrained_S_all 1.022
_refine_ls_R_factor_all 0.0803
_refine_ls_R_factor_gt 0.0489
_refine_ls_shift/su_max 0.009
_refine_ls_shift/su_mean 0.001
_refine_ls_structure_factor_coef Fsqd
_refine_ls_weighting_details 'calc w=1/[\s^2^(Fo^2^)+(0.0664P)^2^+0.3335P] where P=(Fo^2^+2Fc^2^)/3'
_refine_ls_weighting_scheme calc
_refine_ls_wR_factor_gt 0.1222
_refine_ls_wR_factor_ref 0.1405
_reflns_number_gt 2600
_reflns_number_total 3873
_reflns_threshold_expression >2sigma(I)
_cod_data_source_file jo802471u_si_002.cif
_cod_data_source_block mc807b
_cod_original_sg_symbol_H-M P21/c
_cod_database_code 4024345

loop_
_symmetry_equiv_pos_as_xyz
'x, y, z'
'-x, y+1/2, -z+1/2'
'-x, -y, -z'
'x, -y-1/2, z-1/2'

loop_
_atom_site_label
_atom_site_type_symbol
_atom_site_fract_x
_atom_site_fract_y
_atom_site_fract_z
_atom_site_U_iso_or_equiv
_atom_site_adp_type
_atom_site_occupancy
_atom_site_symmetry_multiplicity
_atom_site_calc_flag
_atom_site_refinement_flags
_atom_site_disorder_assembly
_atom_site_disorder_group
O1 O 0.77742(10) 0.03732(19) 0.81466(8) 0.0674(4) Uani 1 1 d . . .
O2 O 0.92303(8) 0.14949(16) 0.91158(6) 0.0488(3) Uani 1 1 d . . .
O3 O 0.44352(11) 0.1397(3) 0.91207(10) 0.0904(6) Uani 1 1 d . . .
O4 O 0.57453(10) 0.63354(19) 0.81811(8) 0.0648(4) Uani 1 1 d . . .
N1 N 0.49842(10) 0.4152(2) 0.87121(8) 0.0548(4) Uani 1 1 d . . .
C1 C 0.74627(11) 0.2125(2) 0.99696(8) 0.0379(3) Uani 1 1 d . . .
C2 C 0.76684(13) 0.2255(3) 1.07408(9) 0.0472(4) Uani 1 1 d . . .
H2 H 0.7370 0.1345 1.0959 0.057 Uiso 1 1 calc R . .
C3 C 0.83077(13) 0.3716(3) 1.11832(9) 0.0529(4) Uani 1 1 d . . .
H3 H 0.8445 0.3787 1.1699 0.063 Uiso 1 1 calc R . .
C4 C 0.87426(13) 0.5069(3) 1.08615(9) 0.0510(4) Uani 1 1 d . . .
H4 H 0.9182 0.6047 1.1163 0.061 Uiso 1 1 calc R . .
C5 C 0.85322(12) 0.4992(2) 1.00893(8) 0.0417(4) Uani 1 1 d . . .
H5 H 0.8820 0.5930 0.9875 0.050 Uiso 1 1 calc R . .
C6 C 0.78930(10) 0.3520(2) 0.96389(8) 0.0337(3) Uani 1 1 d . . .
C7 C 0.76145(11) 0.3321(2) 0.87847(8) 0.0339(3) Uani 1 1 d . . .
C8 C 0.81834(12) 0.1546(2) 0.86398(8) 0.0394(3) Uani 1 1 d . . .
C9 C 0.98751(16) -0.0045(3) 0.89980(12) 0.0636(5) Uani 1 1 d . . .
H9A H 0.9603 -0.1272 0.9080 0.095 Uiso 1 1 calc R . .
H9B H 1.0618 0.0099 0.9350 0.095 Uiso 1 1 calc R . .
H9C H 0.9832 0.0015 0.8486 0.095 Uiso 1 1 calc R . .
C10 C 0.80129(12) 0.5043(2) 0.84495(8) 0.0386(3) Uani 1 1 d . . .
H10A H 0.7680 0.6219 0.8533 0.046 Uiso 1 1 calc R . .
H10B H 0.8792 0.5169 0.8729 0.046 Uiso 1 1 calc R . .
C11 C 0.77687(17) 0.4887(3) 0.76002(9) 0.0595(5) Uani 1 1 d . . .
H11A H 0.7992 0.3620 0.7498 0.071 Uiso 1 1 calc R . .
H11B H 0.6991 0.4998 0.7311 0.071 Uiso 1 1 calc R . .
C12 C 0.83337(18) 0.6413(3) 0.73335(10) 0.0658(5) Uani 1 1 d . . .
H12A H 0.8136 0.7671 0.7448 0.099 Uiso 1 1 calc R . .
H12B H 0.8121 0.6294 0.6793 0.099 Uiso 1 1 calc R . .
H12C H 0.9106 0.6247 0.7589 0.099 Uiso 1 1 calc R . .
C13 C 0.63693(11) 0.2958(2) 0.83757(8) 0.0382(3) Uani 1 1 d . . .
H13 H 0.6197 0.2645 0.7841 0.046 Uiso 1 1 calc R . .
C14 C 0.59464(12) 0.1309(2) 0.87261(9) 0.0465(4) Uani 1 1 d . . .
H14 H 0.5666 0.0254 0.8356 0.056 Uiso 1 1 calc R . .
C15 C 0.67881(13) 0.0509(2) 0.94805(10) 0.0480(4) Uani 1 1 d . . .
H15A H 0.6418 -0.0168 0.9752 0.058 Uiso 1 1 calc R . .
H15B H 0.7257 -0.0408 0.9375 0.058 Uiso 1 1 calc R . .
C16 C 0.50321(13) 0.2203(3) 0.88781(10) 0.0569(5) Uani 1 1 d . . .
C17 C 0.57043(12) 0.4709(2) 0.84048(9) 0.0452(4) Uani 1 1 d . . .
C18 C 0.42105(17) 0.5477(4) 0.88178(14) 0.0821(7) Uani 1 1 d . . .
H18A H 0.4576 0.6653 0.9049 0.123 Uiso 1 1 calc R . .
H18B H 0.3907 0.4886 0.9142 0.123 Uiso 1 1 calc R . .
H18C H 0.3640 0.5767 0.8332 0.123 Uiso 1 1 calc R . .

loop_
_atom_site_aniso_label
_atom_site_aniso_U_11
_atom_site_aniso_U_22
_atom_site_aniso_U_33
_atom_site_aniso_U_23
_atom_site_aniso_U_13
_atom_site_aniso_U_12
O1 0.0599(8) 0.0556(8) 0.0769(9) -0.0298(7) 0.0172(7) 0.0065(6)
O2 0.0396(6) 0.0503(7) 0.0548(6) -0.0065(5) 0.0171(5) 0.0133(5)
O3 0.0521(8) 0.1211(14) 0.1071(12) 0.0387(10) 0.0414(8) 0.0022(8)
O4 0.0538(7) 0.0503(8) 0.0883(9) 0.0145(7) 0.0265(7) 0.0160(6)
N1 0.0360(7) 0.0722(10) 0.0562(8) 0.0069(7) 0.0185(6) 0.0132(7)
C1 0.0313(6) 0.0394(8) 0.0437(7) 0.0057(6) 0.0158(6) 0.0098(6)
C2 0.0413(8) 0.0578(10) 0.0467(8) 0.0135(8) 0.0221(7) 0.0125(8)
C3 0.0470(9) 0.0760(12) 0.0377(8) 0.0007(8) 0.0193(7) 0.0100(9)
C4 0.0462(9) 0.0642(11) 0.0425(8) -0.0137(8) 0.0178(7) -0.0013(8)
C5 0.0401(8) 0.0457(9) 0.0418(8) -0.0058(7) 0.0192(6) -0.0020(7)
C6 0.0292(6) 0.0373(7) 0.0355(7) -0.0007(6) 0.0137(6) 0.0066(6)
C7 0.0325(7) 0.0331(7) 0.0358(7) -0.0033(6) 0.0135(6) 0.0029(6)
C8 0.0407(7) 0.0380(8) 0.0416(7) -0.0027(7) 0.0187(6) 0.0021(6)
C9 0.0578(11) 0.0606(12) 0.0770(12) 0.0007(10) 0.0318(10) 0.0271(9)
C10 0.0410(8) 0.0375(8) 0.0393(8) -0.0024(6) 0.0181(6) 0.0004(6)
C11 0.0843(13) 0.0557(11) 0.0432(9) -0.0050(8) 0.0304(9) -0.0132(9)
C12 0.0974(15) 0.0606(12) 0.0517(10) -0.0071(9) 0.0428(10) -0.0139(11)
C13 0.0327(7) 0.0411(8) 0.0376(7) -0.0036(6) 0.0108(6) 0.0008(6)
C14 0.0396(8) 0.0447(9) 0.0498(9) -0.0022(7) 0.0124(7) -0.0064(7)
C15 0.0453(9) 0.0400(9) 0.0588(10) 0.0074(7) 0.0211(8) 0.0020(7)
C16 0.0338(8) 0.0779(13) 0.0545(10) 0.0118(9) 0.0128(7) -0.0014(8)
C17 0.0332(7) 0.0511(10) 0.0447(8) 0.0009(7) 0.0086(7) 0.0066(7)
C18 0.0571(11) 0.1090(19) 0.0886(15) 0.0135(14) 0.0379(11) 0.0389(12)

loop_
_atom_type_symbol
_atom_type_description
_atom_type_scat_dispersion_real
_atom_type_scat_dispersion_imag
_atom_type_scat_source
C C 0.0033 0.0016 'International Tables Vol C Tables 4.2.6.8 and 6.1.1.4'
H H 0.0000 0.0000 'International Tables Vol C Tables 4.2.6.8 and 6.1.1.4'
N N 0.0061 0.0033 'International Tables Vol C Tables 4.2.6.8 and 6.1.1.4'
O O 0.0106 0.0060 'International Tables Vol C Tables 4.2.6.8 and 6.1.1.4'

loop_
_geom_angle_atom_site_label_1
_geom_angle_atom_site_label_2
_geom_angle_atom_site_label_3
_geom_angle
_geom_angle_site_symmetry_1
_geom_angle_site_symmetry_3
_geom_angle_publ_flag
C8 O2 C9 116.48(13) . . ?
C17 N1 C16 113.36(15) . . ?
C17 N1 C18 123.15(18) . . ?
C16 N1 C18 123.43(17) . . ?
C2 C1 C6 119.53(14) . . ?
C2 C1 C15 121.51(15) . . ?
C6 C1 C15 118.95(13) . . ?
C3 C2 C1 120.72(16) . . ?
C3 C2 H2 119.6 . . ?
C1 C2 H2 119.6 . . ?
C4 C3 C2 119.76(15) . . ?
C4 C3 H3 120.1 . . ?
C2 C3 H3 120.1 . . ?
C3 C4 C5 120.64(16) . . ?
C3 C4 H4 119.7 . . ?
C5 C4 H4 119.7 . . ?
C6 C5 C4 120.07(15) . . ?
C6 C5 H5 120.0 . . ?
C4 C5 H5 120.0 . . ?
C5 C6 C1 119.27(13) . . ?
C5 C6 C7 123.79(13) . . ?
C1 C6 C7 116.94(12) . . ?
C8 C7 C6 109.88(11) . . ?
C8 C7 C10 105.11(12) . . ?
C6 C7 C10 113.40(11) . . ?
C8 C7 C13 107.12(11) . . ?
C6 C7 C13 107.80(12) . . ?
C10 C7 C13 113.31(11) . . ?
O1 C8 O2 123.09(14) . . ?
O1 C8 C7 125.50(14) . . ?
O2 C8 C7 111.34(12) . . ?
O2 C9 H9A 109.5 . . ?
O2 C9 H9B 109.5 . . ?
H9A C9 H9B 109.5 . . ?
O2 C9 H9C 109.5 . . ?
H9A C9 H9C 109.5 . . ?
H9B C9 H9C 109.5 . . ?
C11 C10 C7 115.15(12) . . ?
C11 C10 H10A 108.5 . . ?
C7 C10 H10A 108.5 . . ?
C11 C10 H10B 108.5 . . ?
C7 C10 H10B 108.5 . . ?
H10A C10 H10B 107.5 . . ?
C12 C11 C10 112.93(14) . . ?
C12 C11 H11A 109.0 . . ?
C10 C11 H11A 109.0 . . ?
C12 C11 H11B 109.0 . . ?
C10 C11 H11B 109.0 . . ?
H11A C11 H11B 107.8 . . ?
C11 C12 H12A 109.5 . . ?
C11 C12 H12B 109.5 . . ?
H12A C12 H12B 109.5 . . ?
C11 C12 H12C 109.5 . . ?
H12A C12 H12C 109.5 . . ?
H12B C12 H12C 109.5 . . ?
C17 C13 C14 104.35(13) . . ?
C17 C13 C7 112.52(12) . . ?
C14 C13 C7 114.13(11) . . ?
C17 C13 H13 108.5 . . ?
C14 C13 H13 108.5 . . ?
C7 C13 H13 108.5 . . ?
C16 C14 C15 108.44(14) . . ?
C16 C14 C13 104.63(13) . . ?
C15 C14 C13 114.45(12) . . ?
C16 C14 H14 109.7 . . ?
C15 C14 H14 109.7 . . ?
C13 C14 H14 109.7 . . ?
C1 C15 C14 110.61(13) . . ?
C1 C15 H15A 109.5 . . ?
C14 C15 H15A 109.5 . . ?
C1 C15 H15B 109.5 . . ?
C14 C15 H15B 109.5 . . ?
H15A C15 H15B 108.1 . . ?
O3 C16 N1 124.08(19) . . ?
O3 C16 C14 127.07(19) . . ?
N1 C16 C14 108.83(15) . . ?
O4 C17 N1 123.43(16) . . ?
O4 C17 C13 127.96(16) . . ?
N1 C17 C13 108.58(14) . . ?
N1 C18 H18A 109.5 . . ?
N1 C18 H18B 109.5 . . ?
H18A C18 H18B 109.5 . . ?
N1 C18 H18C 109.5 . . ?
H18A C18 H18C 109.5 . . ?
H18B C18 H18C 109.5 . . ?

loop_
_geom_bond_atom_site_label_1
_geom_bond_atom_site_label_2
_geom_bond_distance
_geom_bond_site_symmetry_2
_geom_bond_publ_flag
O1 C8 1.1977(18) . ?
O2 C8 1.3355(18) . ?
O2 C9 1.4452(19) . ?
O3 C16 1.211(2) . ?
O4 C17 1.211(2) . ?
N1 C17 1.373(2) . ?
N1 C16 1.378(3) . ?
N1 C18 1.459(2) . ?
C1 C2 1.392(2) . ?
C1 C6 1.399(2) . ?
C1 C15 1.504(2) . ?
C2 C3 1.375(3) . ?
C2 H2 0.9300 . ?
C3 C4 1.372(3) . ?
C3 H3 0.9300 . ?
C4 C5 1.391(2) . ?
C4 H4 0.9300 . ?
C5 C6 1.386(2) . ?
C5 H5 0.9300 . ?
C6 C7 1.5311(19) . ?
C7 C8 1.527(2) . ?
C7 C10 1.545(2) . ?
C7 C13 1.5572(19) . ?
C9 H9A 0.9600 . ?
C9 H9B 0.9600 . ?
C9 H9C 0.9600 . ?
C10 C11 1.529(2) . ?
C10 H10A 0.9700 . ?
C10 H10B 0.9700 . ?
C11 C12 1.502(3) . ?
C11 H11A 0.9700 . ?
C11 H11B 0.9700 . ?
C12 H12A 0.9600 . ?
C12 H12B 0.9600 . ?
C12 H12C 0.9600 . ?
C13 C17 1.517(2) . ?
C13 C14 1.541(2) . ?
C13 H13 0.9800 . ?
C14 C16 1.504(2) . ?
C14 C15 1.537(2) . ?
C14 H14 0.9800 . ?
C15 H15A 0.9700 . ?
C15 H15B 0.9700 . ?
C18 H18A 0.9600 . ?
C18 H18B 0.9600 . ?
C18 H18C 0.9600 . ?

loop_
_geom_torsion_atom_site_label_1
_geom_torsion_atom_site_label_2
_geom_torsion_atom_site_label_3
_geom_torsion_atom_site_label_4
_geom_torsion
_geom_torsion_site_symmetry_1
_geom_torsion_site_symmetry_2
_geom_torsion_site_symmetry_3
_geom_torsion_site_symmetry_4
_geom_torsion_publ_flag
C6 C1 C2 C3 -1.4(2) . . . . ?
C15 C1 C2 C3 178.48(15) . . . . ?
C1 C2 C3 C4 0.4(2) . . . . ?
C2 C3 C4 C5 0.8(3) . . . . ?
C3 C4 C5 C6 -1.1(2) . . . . ?
C4 C5 C6 C1 0.2(2) . . . . ?
C4 C5 C6 C7 179.79(14) . . . . ?
C2 C1 C6 C5 1.0(2) . . . . ?
C15 C1 C6 C5 -178.81(13) . . . . ?
C2 C1 C6 C7 -178.59(12) . . . . ?
C15 C1 C6 C7 1.57(19) . . . . ?
C5 C6 C7 C8 111.16(15) . . . . ?
C1 C6 C7 C8 -69.24(16) . . . . ?
C5 C6 C7 C10 -6.13(19) . . . . ?
C1 C6 C7 C10 173.47(12) . . . . ?
C5 C6 C7 C13 -132.43(14) . . . . ?
C1 C6 C7 C13 47.18(16) . . . . ?
C9 O2 C8 O1 1.5(2) . . . . ?
C9 O2 C8 C7 -175.66(14) . . . . ?
C6 C7 C8 O1 135.34(17) . . . . ?
C10 C7 C8 O1 -102.31(18) . . . . ?
C13 C7 C8 O1 18.5(2) . . . . ?
C6 C7 C8 O2 -47.58(16) . . . . ?
C10 C7 C8 O2 74.77(14) . . . . ?
C13 C7 C8 O2 -164.42(12) . . . . ?
C8 C7 C10 C11 58.96(17) . . . . ?
C6 C7 C10 C11 179.00(13) . . . . ?
C13 C7 C10 C11 -57.68(18) . . . . ?
C7 C10 C11 C12 -170.16(15) . . . . ?
C8 C7 C13 C17 -173.98(12) . . . . ?
C6 C7 C13 C17 67.81(15) . . . . ?
C10 C7 C13 C17 -58.53(16) . . . . ?
C8 C7 C13 C14 67.35(15) . . . . ?
C6 C7 C13 C14 -50.85(16) . . . . ?
C10 C7 C13 C14 -177.20(12) . . . . ?
C17 C13 C14 C16 3.62(15) . . . . ?
C7 C13 C14 C16 126.84(13) . . . . ?
C17 C13 C14 C15 -114.91(14) . . . . ?
C7 C13 C14 C15 8.30(19) . . . . ?
C2 C1 C15 C14 133.43(15) . . . . ?
C6 C1 C15 C14 -46.73(19) . . . . ?
C16 C14 C15 C1 -76.89(17) . . . . ?
C13 C14 C15 C1 39.46(19) . . . . ?
C17 N1 C16 O3 -176.59(17) . . . . ?
C18 N1 C16 O3 0.6(3) . . . . ?
C17 N1 C16 C14 4.74(19) . . . . ?
C18 N1 C16 C14 -178.03(16) . . . . ?
C15 C14 C16 O3 -61.1(2) . . . . ?
C13 C14 C16 O3 176.31(18) . . . . ?
C15 C14 C16 N1 117.47(15) . . . . ?
C13 C14 C16 N1 -5.07(17) . . . . ?
C16 N1 C17 O4 175.71(16) . . . . ?
C18 N1 C17 O4 -1.5(3) . . . . ?
C16 N1 C17 C13 -2.24(18) . . . . ?
C18 N1 C17 C13 -179.49(16) . . . . ?
C14 C13 C17 O4 -178.93(16) . . . . ?
C7 C13 C17 O4 56.8(2) . . . . ?
C14 C13 C17 N1 -1.09(16) . . . . ?
C7 C13 C17 N1 -125.35(13) . . . . ?
